data_7151827
loop_
_publ_author_name
'Thornton, Paul D.'
'Cameron, T. Stanley'
'Burnell, D. Jean'

_publ_section_title
;
 Vinylogous anionic processes in the formation and interconversion of
 tetracyclic ring systems.
;
_journal_issue 9
_journal_name_full 'Organic &amp; biomolecular chemistry'
_journal_page_first 3447
_journal_page_last 3456
_journal_paper_doi 10.1039/c0ob01152e
_journal_volume 9
_journal_year 2011
_chemical_formula_moiety 'C15 H20 O3 '
_chemical_formula_sum 'C15 H20 O3'
_chemical_formula_weight 248.32
_space_group_IT_number 14
_symmetry_cell_setting monoclinic
_symmetry_Int_Tables_number 14
_symmetry_space_group_name_Hall '-P 2ybc'
_symmetry_space_group_name_H-M 'P 1 21/c 1'
_cell_angle_alpha 90.0000
_cell_angle_beta 105.921(3)
_cell_angle_gamma 90.0000
_cell_formula_units_Z 4
_cell_length_a 11.2484(9)
_cell_length_b 8.5765(5)
_cell_length_c 12.9938(9)
_cell_measurement_reflns_used 4112
_cell_measurement_temperature 120.1
_cell_measurement_theta_max 72.3
_cell_measurement_theta_min 3.0
_cell_volume 1205.45(15)
_computing_cell_refinement PROCESS
_computing_data_collection PROCESS
_computing_data_reduction CrystalStructure
_computing_publication_material 'CrystalStructure 3.8'
_computing_structure_refinement CRYSTALS
_computing_structure_solution SHELXS97
_diffrn_detector_area_resol_mean 10.00
_diffrn_measured_fraction_theta_full 0.989
_diffrn_measured_fraction_theta_max 0.667
_diffrn_measurement_device_type 'Rigaku RAXIS-UNKNOWN'
_diffrn_measurement_method \w
_diffrn_radiation_type 'Mo K\a'
_diffrn_radiation_wavelength 0.71070
_diffrn_reflns_av_R_equivalents 0.047
_diffrn_reflns_limit_h_max 29
_diffrn_reflns_limit_h_min -14
_diffrn_reflns_limit_k_max 16
_diffrn_reflns_limit_k_min -18
_diffrn_reflns_limit_l_max 26
_diffrn_reflns_limit_l_min -34
_diffrn_reflns_number 54710
_diffrn_reflns_theta_full 30.00
_diffrn_reflns_theta_max 72.33
_exptl_absorpt_coefficient_mu 0.094
_exptl_absorpt_correction_T_max 0.994
_exptl_absorpt_correction_T_min 0.848
_exptl_absorpt_correction_type multi-scan
_exptl_absorpt_process_details
;
Higashi, T. (1995). Program for Absorption Correction.
Rigaku Corporation, Tokyo, Japan.
;
_exptl_crystal_colour colorless
_exptl_crystal_density_diffrn 1.368
_exptl_crystal_density_method 'not measured'
_exptl_crystal_description plate
_exptl_crystal_F_000 536.00
_exptl_crystal_size_max 0.23
_exptl_crystal_size_mid 0.22
_exptl_crystal_size_min 0.06
_refine_diff_density_max 0.34
_refine_diff_density_min -0.17
_refine_ls_extinction_method none
_refine_ls_goodness_of_fit_ref 1.014
_refine_ls_hydrogen_treatment refU
_refine_ls_number_parameters 183
_refine_ls_number_reflns 2825
_refine_ls_R_factor_gt 0.0364
_refine_ls_shift/su_max 0.0000
_refine_ls_structure_factor_coef F
_refine_ls_weighting_details
;
Chebychev polynomial with 3 parameters (Carruthers & Watkin, 1979)
8.7438 -0.7498 7.1527
;
_refine_ls_weighting_scheme calc
_refine_ls_wR_factor_ref 0.0452
_reflns_number_gt 2825
_reflns_number_total 3472
_reflns_threshold_expression F^2^>2.0\s(F^2^)
_cod_data_source_file c0ob01152e.txt
_cod_data_source_block '__654_1JB18'
_cod_original_formula_sum 'C15 H20 O3 '
_cod_database_code 7151827

loop_
_symmetry_equiv_pos_site_id
_symmetry_equiv_pos_as_xyz
1 +X,+Y,+Z
2 -X,1/2+Y,1/2-Z
3 -X,-Y,-Z
4 +X,1/2-Y,1/2+Z

loop_
_atom_site_label
_atom_site_type_symbol
_atom_site_fract_x
_atom_site_fract_y
_atom_site_fract_z
_atom_site_U_iso_or_equiv
_atom_site_adp_type
_atom_site_occupancy
_atom_site_symmetry_multiplicity
_atom_site_calc_flag
_atom_site_refinement_flags
_atom_site_disorder_assembly
_atom_site_disorder_group
O(1) O 0.20161(7) 0.18513(8) -0.07519(6) 0.02673(16) Uani 1.00 1 d . . .
O(2) O 0.35395(6) 0.78521(8) 0.24484(5) 0.02169(14) Uani 1.00 1 d . . .
O(3) O 0.35127(7) 0.98077(8) 0.07366(5) 0.02437(16) Uani 1.00 1 d . . .
C(1) C 0.13851(9) 0.42915(10) -0.17176(7) 0.02188(19) Uani 1.00 1 d . . .
C(2) C 0.19935(8) 0.32797(10) -0.07531(7) 0.01901(18) Uani 1.00 1 d . . .
C(3) C 0.25246(7) 0.43138(9) 0.01577(6) 0.01632(16) Uani 1.00 1 d . . .
C(4) C 0.31292(8) 0.38034(10) 0.12833(7) 0.01837(17) Uani 1.00 1 d . . .
C(5) C 0.31845(8) 0.51637(10) 0.20654(6) 0.01871(18) Uani 1.00 1 d . . .
C(6) C 0.35241(7) 0.67066(10) 0.16347(6) 0.01580(16) Uani 1.00 1 d . . .
C(7) C 0.47916(8) 0.66634(10) 0.13765(7) 0.01945(18) Uani 1.00 1 d . . .
C(8) C 0.46427(8) 0.76019(11) 0.03363(7) 0.0228(2) Uani 1.00 1 d . . .
C(9) C 0.33839(8) 0.83984(9) 0.01168(7) 0.01810(17) Uani 1.00 1 d . . .
C(10) C 0.26013(7) 0.72056(9) 0.05523(6) 0.01437(16) Uani 1.00 1 d . . .
C(11) C 0.13447(8) 0.78744(10) 0.06074(7) 0.01852(17) Uani 1.00 1 d . . .
C(12) C 0.04492(8) 0.81250(10) -0.05134(7) 0.02064(18) Uani 1.00 1 d . . .
C(13) C 0.02378(8) 0.66280(10) -0.11852(7) 0.02000(18) Uani 1.00 1 d . . .
C(14) C 0.14748(8) 0.59635(10) -0.12861(6) 0.01753(17) Uani 1.00 1 d . . .
C(15) C 0.22986(7) 0.58065(9) -0.01620(6) 0.01469(16) Uani 1.00 1 d . . .
H(1) H 0.3578 0.8637 0.2170 0.037 Uiso 1.00 1 c R . .
H(2) H 0.3050 1.0486 0.0372 0.042 Uiso 1.00 1 c R . .
H(3) H 0.0544 0.4000 -0.2008 0.034 Uiso 1.00 1 c R . .
H(4) H 0.1809 0.4198 -0.2254 0.031 Uiso 1.00 1 c R . .
H(5) H 0.2669 0.2969 0.1466 0.029 Uiso 1.00 1 c R . .
H(6) H 0.3946 0.3460 0.1333 0.021 Uiso 1.00 1 c R . .
H(7) H 0.2396 0.5271 0.2192 0.032 Uiso 1.00 1 c R . .
H(8) H 0.3785 0.4934 0.2720 0.034 Uiso 1.00 1 c R . .
H(9) H 0.5013 0.5617 0.1276 0.028 Uiso 1.00 1 c R . .
H(10) H 0.5412 0.7121 0.1945 0.040 Uiso 1.00 1 c R . .
H(11) H 0.4664 0.6928 -0.0239 0.033 Uiso 1.00 1 c R . .
H(12) H 0.5280 0.8359 0.0428 0.036 Uiso 1.00 1 c R . .
H(13) H 0.3037 0.8593 -0.0625 0.021 Uiso 1.00 1 c R . .
H(14) H 0.0978 0.7164 0.0992 0.027 Uiso 1.00 1 c R . .
H(15) H 0.1481 0.8845 0.0973 0.020 Uiso 1.00 1 c R . .
H(16) H 0.0785 0.8899 -0.0876 0.034 Uiso 1.00 1 c R . .
H(17) H -0.0323 0.8474 -0.0435 0.029 Uiso 1.00 1 c R . .
H(18) H -0.0280 0.6854 -0.1879 0.028 Uiso 1.00 1 c R . .
H(19) H -0.0152 0.5874 -0.0851 0.024 Uiso 1.00 1 c R . .
H(20) H 0.1834 0.6636 -0.1699 0.029 Uiso 1.00 1 c R . .

loop_
_atom_site_aniso_label
_atom_site_aniso_U_11
_atom_site_aniso_U_22
_atom_site_aniso_U_33
_atom_site_aniso_U_12
_atom_site_aniso_U_13
_atom_site_aniso_U_23
O(1) 0.0326(3) 0.0146(3) 0.0302(3) -0.0006(2) 0.0040(2) -0.0034(2)
O(2) 0.0289(3) 0.0196(3) 0.0158(2) 0.0007(2) 0.0050(2) -0.0048(2)
O(3) 0.0322(3) 0.0138(2) 0.0258(3) -0.0044(2) 0.0057(2) -0.0023(2)
C(1) 0.0284(4) 0.0179(3) 0.0168(3) -0.0014(3) 0.0019(3) -0.0027(2)
C(2) 0.0204(3) 0.0160(3) 0.0200(3) -0.0011(2) 0.0045(2) -0.0020(2)
C(3) 0.0175(3) 0.0141(3) 0.0164(3) 0.0004(2) 0.0032(2) -0.0000(2)
C(4) 0.0207(3) 0.0147(3) 0.0180(3) 0.0015(2) 0.0026(2) 0.0021(2)
C(5) 0.0224(3) 0.0175(3) 0.0157(3) 0.0012(2) 0.0044(2) 0.0021(2)
C(6) 0.0180(3) 0.0150(3) 0.0138(3) 0.0005(2) 0.0034(2) -0.0013(2)
C(7) 0.0156(3) 0.0202(3) 0.0216(3) -0.0006(2) 0.0036(2) -0.0026(2)
C(8) 0.0211(3) 0.0239(4) 0.0259(4) -0.0022(3) 0.0107(3) 0.0004(3)
C(9) 0.0215(3) 0.0142(3) 0.0187(3) -0.0034(2) 0.0058(2) -0.0006(2)
C(10) 0.0165(3) 0.0119(3) 0.0146(3) 0.0000(2) 0.0041(2) 0.0000(2)
C(11) 0.0186(3) 0.0167(3) 0.0204(3) 0.0022(2) 0.0056(2) -0.0002(2)
C(12) 0.0197(3) 0.0159(3) 0.0241(3) 0.0030(2) 0.0022(3) 0.0018(2)
C(13) 0.0186(3) 0.0166(3) 0.0213(3) 0.0001(2) -0.0005(2) 0.0033(2)
C(14) 0.0218(3) 0.0151(3) 0.0139(3) -0.0018(2) 0.0020(2) 0.0004(2)
C(15) 0.0156(3) 0.0143(3) 0.0141(3) -0.0007(2) 0.0038(2) -0.0003(2)

loop_
_atom_type_symbol
_atom_type_description
_atom_type_scat_dispersion_real
_atom_type_scat_dispersion_imag
_atom_type_scat_source
C C 0.003 0.002
;
International Tables for Crystallography
(1992, Vol. C, Tables 4.2.6.8 and 6.1.1.4)
;
H H 0.000 0.000
;
International Tables for Crystallography
(1992, Vol. C, Table 6.1.1.4)
;
O O 0.011 0.006
;
International Tables for Crystallography
(1992, Vol. C, Tables 4.2.6.8 and 6.1.1.4)
;

loop_
_geom_angle_atom_site_label_1
_geom_angle_atom_site_label_2
_geom_angle_atom_site_label_3
_geom_angle
_geom_angle_publ_flag
_geom_angle_site_symmetry_1
_geom_angle_site_symmetry_2
_geom_angle_site_symmetry_3
C(2) C(1) C(14) 105.21(6) yes . . .
O(1) C(2) C(1) 125.10(7) yes . . .
O(1) C(2) C(3) 126.81(7) yes . . .
C(1) C(2) C(3) 108.09(6) yes . . .
C(2) C(3) C(4) 125.83(7) yes . . .
C(2) C(3) C(15) 108.94(6) yes . . .
C(4) C(3) C(15) 125.07(6) yes . . .
C(3) C(4) C(5) 110.40(6) yes . . .
C(4) C(5) C(6) 112.62(7) yes . . .
O(2) C(6) C(5) 106.04(6) yes . . .
O(2) C(6) C(7) 110.38(6) yes . . .
O(2) C(6) C(10) 110.21(6) yes . . .
C(5) C(6) C(7) 113.32(6) yes . . .
C(5) C(6) C(10) 113.37(6) yes . . .
C(7) C(6) C(10) 103.59(6) yes . . .
C(6) C(7) C(8) 106.95(6) yes . . .
C(7) C(8) C(9) 105.63(7) yes . . .
O(3) C(9) C(8) 109.01(6) yes . . .
O(3) C(9) C(10) 109.24(7) yes . . .
C(8) C(9) C(10) 103.08(6) yes . . .
C(6) C(10) C(9) 101.85(5) yes . . .
C(6) C(10) C(11) 116.78(7) yes . . .
C(6) C(10) C(15) 108.69(6) yes . . .
C(9) C(10) C(11) 112.91(6) yes . . .
C(9) C(10) C(15) 110.91(7) yes . . .
C(11) C(10) C(15) 105.71(6) yes . . .
C(10) C(11) C(12) 112.14(7) yes . . .
C(11) C(12) C(13) 112.33(6) yes . . .
C(12) C(13) C(14) 110.80(6) yes . . .
C(1) C(14) C(13) 113.98(7) yes . . .
C(1) C(14) C(15) 103.44(6) yes . . .
C(13) C(14) C(15) 106.27(6) yes . . .
C(3) C(15) C(10) 125.31(6) yes . . .
C(3) C(15) C(14) 113.43(6) yes . . .
C(10) C(15) C(14) 120.28(6) yes . . .
C(6) O(2) H(1) 104.05 no . . .
C(9) O(3) H(2) 108.43 no . . .
C(2) C(1) H(3) 110.49 no . . .
C(2) C(1) H(4) 110.68 no . . .
C(14) C(1) H(3) 110.44 no . . .
C(14) C(1) H(4) 110.56 no . . .
H(3) C(1) H(4) 109.42 no . . .
C(3) C(4) H(5) 109.36 no . . .
C(3) C(4) H(6) 109.14 no . . .
C(5) C(4) H(5) 109.39 no . . .
C(5) C(4) H(6) 109.13 no . . .
H(5) C(4) H(6) 109.40 no . . .
C(4) C(5) H(7) 108.53 no . . .
C(4) C(5) H(8) 108.90 no . . .
C(6) C(5) H(7) 108.62 no . . .
C(6) C(5) H(8) 108.68 no . . .
H(7) C(5) H(8) 109.44 no . . .
C(6) C(7) H(9) 110.04 no . . .
C(6) C(7) H(10) 110.11 no . . .
C(8) C(7) H(9) 110.03 no . . .
C(8) C(7) H(10) 110.23 no . . .
H(9) C(7) H(10) 109.45 no . . .
C(7) C(8) H(11) 110.62 no . . .
C(7) C(8) H(12) 110.44 no . . .
C(9) C(8) H(11) 110.35 no . . .
C(9) C(8) H(12) 110.30 no . . .
H(11) C(8) H(12) 109.46 no . . .
O(3) C(9) H(13) 111.79 no . . .
C(8) C(9) H(13) 111.71 no . . .
C(10) C(9) H(13) 111.63 no . . .
C(10) C(11) H(14) 108.68 no . . .
C(10) C(11) H(15) 108.93 no . . .
C(12) C(11) H(14) 108.68 no . . .
C(12) C(11) H(15) 108.94 no . . .
H(14) C(11) H(15) 109.43 no . . .
C(11) C(12) H(16) 108.69 no . . .
C(11) C(12) H(17) 108.79 no . . .
C(13) C(12) H(16) 108.83 no . . .
C(13) C(12) H(17) 108.74 no . . .
H(16) C(12) H(17) 109.43 no . . .
C(12) C(13) H(18) 109.19 no . . .
C(12) C(13) H(19) 109.20 no . . .
C(14) C(13) H(18) 109.11 no . . .
C(14) C(13) H(19) 109.08 no . . .
H(18) C(13) H(19) 109.44 no . . .
C(1) C(14) H(20) 110.91 no . . .
C(13) C(14) H(20) 110.90 no . . .
C(15) C(14) H(20) 111.00 no . . .

loop_
_geom_bond_atom_site_label_1
_geom_bond_atom_site_label_2
_geom_bond_distance
_geom_bond_publ_flag
_geom_bond_site_symmetry_1
_geom_bond_site_symmetry_2
O(1) C(2) 1.2253(10) yes . .
O(2) C(6) 1.4399(10) yes . .
O(3) C(9) 1.4375(10) yes . .
C(1) C(2) 1.5236(11) yes . .
C(1) C(14) 1.5329(12) yes . .
C(2) C(3) 1.4684(11) yes . .
C(3) C(4) 1.4992(10) yes . .
C(3) C(15) 1.3484(10) yes . .
C(4) C(5) 1.5372(12) yes . .
C(5) C(6) 1.5256(12) yes . .
C(6) C(7) 1.5521(12) yes . .
C(6) C(10) 1.5613(9) yes . .
C(7) C(8) 1.5423(12) yes . .
C(8) C(9) 1.5269(12) yes . .
C(9) C(10) 1.5540(12) yes . .
C(10) C(11) 1.5452(12) yes . .
C(10) C(15) 1.4980(10) yes . .
C(11) C(12) 1.5417(11) yes . .
C(12) C(13) 1.5340(12) yes . .
C(13) C(14) 1.5421(13) yes . .
C(14) C(15) 1.5059(9) yes . .
O(2) H(1) 0.770 no . .
O(3) H(2) 0.836 no . .
C(1) H(3) 0.950 no . .
C(1) H(4) 0.950 no . .
C(4) H(5) 0.950 no . .
C(4) H(6) 0.949 no . .
C(5) H(7) 0.950 no . .
C(5) H(8) 0.950 no . .
C(7) H(9) 0.949 no . .
C(7) H(10) 0.950 no . .
C(8) H(11) 0.950 no . .
C(8) H(12) 0.949 no . .
C(9) H(13) 0.950 no . .
C(11) H(14) 0.950 no . .
C(11) H(15) 0.949 no . .
C(12) H(16) 0.950 no . .
C(12) H(17) 0.950 no . .
C(13) H(18) 0.949 no . .
C(13) H(19) 0.950 no . .
C(14) H(20) 0.950 no . .

loop_
_geom_contact_atom_site_label_1
_geom_contact_atom_site_label_2
_geom_contact_distance
_geom_contact_publ_flag
_geom_contact_site_symmetry_1
_geom_contact_site_symmetry_2
O(1) O(3) 2.8037(9) ? . 1_545
O(1) C(1) 2.4433(10) ? . .
O(1) C(3) 2.4111(10) ? . .
O(1) C(4) 3.0899(10) ? . .
O(1) C(9) 3.3850(10) ? . 1_545
O(1) C(12) 3.5909(13) ? . 3_565
O(1) C(15) 3.4730(10) ? . .
O(2) O(3) 2.7793(9) ? . .
O(2) C(5) 2.3695(10) ? . .
O(2) C(7) 2.4575(12) ? . .
O(2) C(8) 3.3145(12) ? . .
O(2) C(9) 3.0229(11) ? . .
O(2) C(10) 2.4627(9) ? . .
O(2) C(11) 2.9288(9) ? . .
O(2) C(14) 3.3503(12) ? . 4_565
O(3) O(1) 2.8037(9) ? . 1_565
O(3) O(2) 2.7793(9) ? . .
O(3) C(4) 3.5500(11) ? . 1_565
O(3) C(6) 2.9030(10) ? . .
O(3) C(7) 3.0622(10) ? . .
O(3) C(8) 2.4141(12) ? . .
O(3) C(8) 3.5737(12) ? . 3_675
O(3) C(10) 2.4401(10) ? . .
O(3) C(11) 2.9155(11) ? . .
C(1) O(1) 2.4433(10) ? . .
C(1) C(3) 2.4223(10) ? . .
C(1) C(13) 2.5787(13) ? . .
C(1) C(15) 2.3855(11) ? . .
C(2) C(4) 2.6421(11) ? . .
C(2) C(13) 3.4429(12) ? . .
C(2) C(14) 2.4283(11) ? . .
C(2) C(15) 2.2934(11) ? . .
C(3) O(1) 2.4111(10) ? . .
C(3) C(1) 2.4223(10) ? . .
C(3) C(5) 2.4935(10) ? . .
C(3) C(6) 2.8240(10) ? . .
C(3) C(7) 3.2948(10) ? . .
C(3) C(10) 2.5293(10) ? . .
C(3) C(11) 3.4429(11) ? . .
C(3) C(13) 3.3374(10) ? . .
C(3) C(14) 2.3876(10) ? . .
C(4) O(1) 3.0899(10) ? . .
C(4) O(3) 3.5500(11) ? . 1_545
C(4) C(2) 2.6421(11) ? . .
C(4) C(6) 2.5484(12) ? . .
C(4) C(7) 3.0665(12) ? . .
C(4) C(10) 3.0756(11) ? . .
C(4) C(15) 2.5276(11) ? . .
C(5) O(2) 2.3695(10) ? . .
C(5) C(3) 2.4935(10) ? . .
C(5) C(7) 2.5712(13) ? . .
C(5) C(10) 2.5797(10) ? . .
C(5) C(11) 3.3355(11) ? . .
C(5) C(15) 2.8445(10) ? . .
C(6) O(3) 2.9030(10) ? . .
C(6) C(3) 2.8240(10) ? . .
C(6) C(4) 2.5484(12) ? . .
C(6) C(8) 2.4867(13) ? . .
C(6) C(9) 2.4186(11) ? . .
C(6) C(11) 2.6456(10) ? . .
C(6) C(15) 2.4862(9) ? . .
C(7) O(2) 2.4575(12) ? . .
C(7) O(3) 3.0622(10) ? . .
C(7) C(3) 3.2948(10) ? . .
C(7) C(4) 3.0665(12) ? . .
C(7) C(5) 2.5712(13) ? . .
C(7) C(9) 2.4452(11) ? . .
C(7) C(10) 2.4466(11) ? . .
C(7) C(15) 3.0536(10) ? . .
C(8) O(2) 3.3145(12) ? . .
C(8) O(3) 2.4141(12) ? . .
C(8) O(3) 3.5737(12) ? . 3_675
C(8) C(6) 2.4867(13) ? . .
C(8) C(10) 2.4126(12) ? . .
C(8) C(15) 2.9675(11) ? . .
C(9) O(1) 3.3850(10) ? . 1_565
C(9) O(2) 3.0229(11) ? . .
C(9) C(6) 2.4186(11) ? . .
C(9) C(7) 2.4452(11) ? . .
C(9) C(11) 2.5830(13) ? . .
C(9) C(12) 3.1843(12) ? . .
C(9) C(14) 3.1856(11) ? . .
C(9) C(15) 2.5140(11) ? . .
C(10) O(2) 2.4627(9) ? . .
C(10) O(3) 2.4401(10) ? . .
C(10) C(3) 2.5293(10) ? . .
C(10) C(4) 3.0756(11) ? . .
C(10) C(5) 2.5797(10) ? . .
C(10) C(7) 2.4466(11) ? . .
C(10) C(8) 2.4126(12) ? . .
C(10) C(12) 2.5613(10) ? . .
C(10) C(13) 3.0195(10) ? . .
C(10) C(14) 2.6050(10) ? . .
C(11) O(2) 2.9288(9) ? . .
C(11) O(3) 2.9155(11) ? . .
C(11) C(3) 3.4429(11) ? . .
C(11) C(5) 3.3355(11) ? . .
C(11) C(6) 2.6456(10) ? . .
C(11) C(9) 2.5830(13) ? . .
C(11) C(13) 2.5549(11) ? . .
C(11) C(14) 2.9930(12) ? . .
C(11) C(15) 2.4258(12) ? . .
C(12) O(1) 3.5909(13) ? . 3_565
C(12) C(9) 3.1843(12) ? . .
C(12) C(10) 2.5613(10) ? . .
C(12) C(14) 2.5320(13) ? . .
C(12) C(15) 2.8229(11) ? . .
C(13) C(1) 2.5787(13) ? . .
C(13) C(2) 3.4429(12) ? . .
C(13) C(3) 3.3374(10) ? . .
C(13) C(10) 3.0195(10) ? . .
C(13) C(11) 2.5549(11) ? . .
C(13) C(15) 2.4386(10) ? . .
C(14) O(2) 3.3503(12) ? . 4_564
C(14) C(2) 2.4283(11) ? . .
C(14) C(3) 2.3876(10) ? . .
C(14) C(9) 3.1856(11) ? . .
C(14) C(10) 2.6050(10) ? . .
C(14) C(11) 2.9930(12) ? . .
C(14) C(12) 2.5320(13) ? . .
C(15) O(1) 3.4730(10) ? . .
C(15) C(1) 2.3855(11) ? . .
C(15) C(2) 2.2934(11) ? . .
C(15) C(4) 2.5276(11) ? . .
C(15) C(5) 2.8445(10) ? . .
C(15) C(6) 2.4862(9) ? . .
C(15) C(7) 3.0536(10) ? . .
C(15) C(8) 2.9675(11) ? . .
C(15) C(9) 2.5140(11) ? . .
C(15) C(11) 2.4258(12) ? . .
C(15) C(12) 2.8229(11) ? . .
C(15) C(13) 2.4386(10) ? . .
O(1) H(2) 1.980 ? . 1_545
O(1) H(3) 2.705 ? . .
O(1) H(4) 2.769 ? . .
O(1) H(5) 2.933 ? . .
O(1) H(6) 3.275 ? . .
O(1) H(7) 3.355 ? . 4_554
O(1) H(8) 3.523 ? . 4_554
O(1) H(12) 2.959 ? . 3_665
O(1) H(13) 3.008 ? . 1_545
O(1) H(14) 3.402 ? . 3_565
O(1) H(15) 3.574 ? . 1_545
O(1) H(16) 2.869 ? . 1_545
O(1) H(17) 2.773 ? . 3_565
O(1) H(18) 3.160 ? . 2_544
O(2) H(2) 3.445 ? . .
O(2) H(4) 3.278 ? . 4_565
O(2) H(6) 2.885 ? . 2_655
O(2) H(7) 2.535 ? . .
O(2) H(8) 2.532 ? . .
O(2) H(8) 3.557 ? . 2_655
O(2) H(9) 3.182 ? . .
O(2) H(9) 3.088 ? . 2_655
O(2) H(10) 2.451 ? . .
O(2) H(11) 2.929 ? . 4_565
O(2) H(13) 2.983 ? . 4_565
O(2) H(14) 3.039 ? . .
O(2) H(15) 2.706 ? . .
O(2) H(20) 2.503 ? . 4_565
O(3) H(1) 2.099 ? . .
O(3) H(5) 3.105 ? . 1_565
O(3) H(6) 3.231 ? . 1_565
O(3) H(8) 3.151 ? . 2_655
O(3) H(10) 3.239 ? . .
O(3) H(10) 3.532 ? . 2_655
O(3) H(11) 3.206 ? . .
O(3) H(12) 2.468 ? . .
O(3) H(12) 2.781 ? . 3_675
O(3) H(13) 1.995 ? . .
O(3) H(15) 2.527 ? . .
O(3) H(16) 3.299 ? . .
H(1) H(2) 2.751 ? . .
H(1) H(4) 2.963 ? . 4_565
H(1) H(6) 2.931 ? . 2_655
H(1) H(7) 3.182 ? . .
H(1) H(8) 3.250 ? . .
H(1) H(8) 3.134 ? . 2_655
H(1) H(9) 3.419 ? . .
H(1) H(9) 2.778 ? . 2_655
H(1) H(10) 2.522 ? . .
H(1) H(10) 3.290 ? . 2_655
H(1) H(11) 3.287 ? . 4_565
H(1) H(12) 3.350 ? . .
H(1) H(13) 3.515 ? . .
H(1) H(14) 3.168 ? . .
H(1) H(15) 2.450 ? . .
H(1) H(20) 2.765 ? . 4_565
H(2) H(1) 2.751 ? . .
H(2) H(5) 2.660 ? . 1_565
H(2) H(6) 2.896 ? . 1_565
H(2) H(11) 3.435 ? . 3_675
H(2) H(12) 3.086 ? . .
H(2) H(12) 2.581 ? . 3_675
H(2) H(13) 2.075 ? . .
H(2) H(15) 2.543 ? . .
H(2) H(16) 2.951 ? . .
H(2) H(17) 3.217 ? . 3_575
H(3) H(4) 1.551 ? . .
H(3) H(7) 3.309 ? . 3_565
H(3) H(14) 2.629 ? . 3_565
H(3) H(15) 3.595 ? . 4_564
H(3) H(16) 2.748 ? . 2_544
H(3) H(17) 3.295 ? . 2_544
H(3) H(18) 2.638 ? . .
H(3) H(18) 2.310 ? . 2_544
H(3) H(19) 2.469 ? . .
H(3) H(20) 2.656 ? . .
H(3) H(20) 3.410 ? . 2_544
H(4) H(1) 2.963 ? . 4_564
H(4) H(3) 1.551 ? . .
H(4) H(5) 2.835 ? . 4_554
H(4) H(9) 3.454 ? . 3_665
H(4) H(10) 3.244 ? . 3_665
H(4) H(15) 2.791 ? . 4_564
H(4) H(16) 3.255 ? . 2_544
H(4) H(17) 3.073 ? . 2_544
H(4) H(18) 3.402 ? . .
H(4) H(18) 2.685 ? . 2_544
H(4) H(19) 3.530 ? . .
H(4) H(20) 2.209 ? . .
H(5) H(2) 2.660 ? . 1_545
H(5) H(4) 2.835 ? . 4_555
H(5) H(6) 1.551 ? . .
H(5) H(7) 2.245 ? . .
H(5) H(8) 2.438 ? . .
H(5) H(9) 3.539 ? . .
H(5) H(10) 2.647 ? . 2_645
H(5) H(17) 2.890 ? . 3_565
H(5) H(18) 2.885 ? . 3_565
H(5) H(19) 2.899 ? . 3_565
H(6) H(1) 2.931 ? . 2_645
H(6) H(2) 2.896 ? . 1_545
H(6) H(5) 1.551 ? . .
H(6) H(7) 2.787 ? . .
H(6) H(8) 2.249 ? . .
H(6) H(9) 2.217 ? . .
H(6) H(10) 3.534 ? . .
H(6) H(10) 2.442 ? . 2_645
H(6) H(11) 2.407 ? . 3_665
H(6) H(12) 3.086 ? . 3_665
H(7) H(1) 3.182 ? . .
H(7) H(3) 3.309 ? . 3_565
H(7) H(5) 2.245 ? . .
H(7) H(6) 2.787 ? . .
H(7) H(8) 1.551 ? . .
H(7) H(9) 3.477 ? . .
H(7) H(13) 2.897 ? . 4_565
H(7) H(14) 2.500 ? . .
H(7) H(15) 3.474 ? . .
H(7) H(16) 3.548 ? . 4_565
H(7) H(18) 2.936 ? . 3_565
H(7) H(19) 2.821 ? . 3_565
H(7) H(20) 3.164 ? . 4_565
H(8) H(1) 3.250 ? . .
H(8) H(1) 3.134 ? . 2_645
H(8) H(5) 2.438 ? . .
H(8) H(6) 2.249 ? . .
H(8) H(7) 1.551 ? . .
H(8) H(9) 2.682 ? . .
H(8) H(10) 2.982 ? . .
H(8) H(10) 2.571 ? . 2_645
H(8) H(12) 2.708 ? . 2_645
H(8) H(13) 2.815 ? . 4_565
H(9) H(1) 3.419 ? . .
H(9) H(1) 2.778 ? . 2_645
H(9) H(4) 3.454 ? . 3_665
H(9) H(5) 3.539 ? . .
H(9) H(6) 2.217 ? . .
H(9) H(7) 3.477 ? . .
H(9) H(8) 2.682 ? . .
H(9) H(9) 3.474 ? . 3_665
H(9) H(10) 1.551 ? . .
H(9) H(11) 2.207 ? . .
H(9) H(11) 2.642 ? . 3_665
H(9) H(12) 2.648 ? . .
H(10) H(1) 2.522 ? . .
H(10) H(1) 3.290 ? . 2_645
H(10) H(4) 3.244 ? . 3_665
H(10) H(5) 2.647 ? . 2_655
H(10) H(6) 3.534 ? . .
H(10) H(6) 2.442 ? . 2_655
H(10) H(8) 2.982 ? . .
H(10) H(8) 2.571 ? . 2_655
H(10) H(9) 1.551 ? . .
H(10) H(11) 2.735 ? . .
H(10) H(12) 2.207 ? . .
H(11) H(1) 3.287 ? . 4_564
H(11) H(2) 3.435 ? . 3_675
H(11) H(6) 2.407 ? . 3_665
H(11) H(9) 2.207 ? . .
H(11) H(9) 2.642 ? . 3_665
H(11) H(10) 2.735 ? . .
H(11) H(11) 3.412 ? . 3_665
H(11) H(12) 1.551 ? . .
H(11) H(13) 2.267 ? . .
H(11) H(20) 3.238 ? . .
H(12) H(1) 3.350 ? . .
H(12) H(2) 3.086 ? . .
H(12) H(2) 2.581 ? . 3_675
H(12) H(6) 3.086 ? . 3_665
H(12) H(8) 2.708 ? . 2_655
H(12) H(9) 2.648 ? . .
H(12) H(10) 2.207 ? . .
H(12) H(11) 1.551 ? . .
H(12) H(12) 3.030 ? . 3_675
H(12) H(13) 2.527 ? . .
H(12) H(13) 3.197 ? . 3_675
H(13) H(1) 3.515 ? . .
H(13) H(2) 2.075 ? . .
H(13) H(7) 2.897 ? . 4_564
H(13) H(8) 2.815 ? . 4_564
H(13) H(11) 2.267 ? . .
H(13) H(12) 2.527 ? . .
H(13) H(12) 3.197 ? . 3_675
H(13) H(15) 3.069 ? . .
H(13) H(16) 2.477 ? . .
H(13) H(20) 2.358 ? . .
H(14) H(1) 3.168 ? . .
H(14) H(3) 2.629 ? . 3_565
H(14) H(7) 2.500 ? . .
H(14) H(15) 1.551 ? . .
H(14) H(16) 2.804 ? . .
H(14) H(17) 2.313 ? . .
H(14) H(18) 3.538 ? . 4_565
H(14) H(19) 2.627 ? . .
H(14) H(19) 2.755 ? . 3_565
H(14) H(20) 3.067 ? . 4_565
H(15) H(1) 2.450 ? . .
H(15) H(2) 2.543 ? . .
H(15) H(3) 3.595 ? . 4_565
H(15) H(4) 2.791 ? . 4_565
H(15) H(7) 3.474 ? . .
H(15) H(13) 3.069 ? . .
H(15) H(14) 1.551 ? . .
H(15) H(16) 2.315 ? . .
H(15) H(16) 3.175 ? . 3_575
H(15) H(17) 2.351 ? . .
H(15) H(17) 2.641 ? . 3_575
H(15) H(20) 2.969 ? . 4_565
H(16) H(2) 2.951 ? . .
H(16) H(3) 2.748 ? . 2_554
H(16) H(4) 3.255 ? . 2_554
H(16) H(7) 3.548 ? . 4_564
H(16) H(13) 2.477 ? . .
H(16) H(14) 2.804 ? . .
H(16) H(15) 2.315 ? . .
H(16) H(15) 3.175 ? . 3_575
H(16) H(17) 1.551 ? . .
H(16) H(17) 2.956 ? . 3_575
H(16) H(18) 2.314 ? . .
H(16) H(19) 2.804 ? . .
H(16) H(20) 2.644 ? . .
H(17) H(2) 3.217 ? . 3_575
H(17) H(3) 3.295 ? . 2_554
H(17) H(4) 3.073 ? . 2_554
H(17) H(5) 2.890 ? . 3_565
H(17) H(14) 2.313 ? . .
H(17) H(15) 2.351 ? . .
H(17) H(15) 2.641 ? . 3_575
H(17) H(16) 1.551 ? . .
H(17) H(16) 2.956 ? . 3_575
H(17) H(17) 2.864 ? . 3_575
H(17) H(18) 2.346 ? . .
H(17) H(19) 2.315 ? . .
H(18) H(3) 2.638 ? . .
H(18) H(3) 2.310 ? . 2_554
H(18) H(4) 3.402 ? . .
H(18) H(4) 2.685 ? . 2_554
H(18) H(5) 2.885 ? . 3_565
H(18) H(7) 2.936 ? . 3_565
H(18) H(14) 3.538 ? . 4_564
H(18) H(16) 2.314 ? . .
H(18) H(17) 2.346 ? . .
H(18) H(19) 1.551 ? . .
H(18) H(20) 2.332 ? . .
H(19) H(3) 2.469 ? . .
H(19) H(4) 3.530 ? . .
H(19) H(5) 2.899 ? . 3_565
H(19) H(7) 2.821 ? . 3_565
H(19) H(14) 2.627 ? . .
H(19) H(14) 2.755 ? . 3_565
H(19) H(16) 2.804 ? . .
H(19) H(17) 2.315 ? . .
H(19) H(18) 1.551 ? . .
H(19) H(19) 2.616 ? . 3_565
H(19) H(20) 2.825 ? . .
H(20) H(1) 2.765 ? . 4_564
H(20) H(3) 2.656 ? . .
H(20) H(3) 3.410 ? . 2_554
H(20) H(4) 2.209 ? . .
H(20) H(7) 3.164 ? . 4_564
H(20) H(11) 3.238 ? . .
H(20) H(13) 2.358 ? . .
H(20) H(14) 3.067 ? . 4_564
H(20) H(15) 2.969 ? . 4_564
H(20) H(16) 2.644 ? . .
H(20) H(18) 2.332 ? . .
H(20) H(19) 2.825 ? . .

loop_
_geom_torsion_atom_site_label_1
_geom_torsion_atom_site_label_2
_geom_torsion_atom_site_label_3
_geom_torsion_atom_site_label_4
_geom_torsion
_geom_torsion_publ_flag
_geom_torsion_site_symmetry_1
_geom_torsion_site_symmetry_2
_geom_torsion_site_symmetry_3
_geom_torsion_site_symmetry_4
C(2) C(1) C(14) C(13) -106.21(8) ? . . . .
C(2) C(1) C(14) C(15) 8.72(9) ? . . . .
C(14) C(1) C(2) O(1) 173.68(9) ? . . . .
C(14) C(1) C(2) C(3) -5.74(10) ? . . . .
O(1) C(2) C(3) C(4) -4.07(15) ? . . . .
O(1) C(2) C(3) C(15) -179.45(9) ? . . . .
C(1) C(2) C(3) C(4) 175.34(8) ? . . . .
C(1) C(2) C(3) C(15) -0.05(9) ? . . . .
C(2) C(3) C(4) C(5) -161.55(8) ? . . . .
C(2) C(3) C(15) C(10) 174.83(8) ? . . . .
C(2) C(3) C(15) C(14) 6.23(10) ? . . . .
C(4) C(3) C(15) C(10) -0.60(14) ? . . . .
C(4) C(3) C(15) C(14) -169.20(8) ? . . . .
C(15) C(3) C(4) C(5) 13.11(12) ? . . . .
C(3) C(4) C(5) C(6) -41.00(9) ? . . . .
C(4) C(5) C(6) O(2) -179.94(6) ? . . . .
C(4) C(5) C(6) C(7) -58.71(8) ? . . . .
C(4) C(5) C(6) C(10) 59.00(9) ? . . . .
O(2) C(6) C(7) C(8) -100.44(7) ? . . . .
O(2) C(6) C(10) C(9) 80.81(7) ? . . . .
O(2) C(6) C(10) C(11) -42.66(9) ? . . . .
O(2) C(6) C(10) C(15) -162.06(6) ? . . . .
C(5) C(6) C(7) C(8) 140.81(6) ? . . . .
C(5) C(6) C(10) C(9) -160.52(7) ? . . . .
C(5) C(6) C(10) C(11) 76.02(9) ? . . . .
C(5) C(6) C(10) C(15) -43.39(9) ? . . . .
C(7) C(6) C(10) C(9) -37.28(7) ? . . . .
C(7) C(6) C(10) C(11) -160.75(6) ? . . . .
C(7) C(6) C(10) C(15) 79.85(7) ? . . . .
C(10) C(6) C(7) C(8) 17.54(8) ? . . . .
C(6) C(7) C(8) C(9) 9.47(8) ? . . . .
C(7) C(8) C(9) O(3) 83.06(8) ? . . . .
C(7) C(8) C(9) C(10) -32.91(8) ? . . . .
O(3) C(9) C(10) C(6) -72.24(7) ? . . . .
O(3) C(9) C(10) C(11) 53.81(8) ? . . . .
O(3) C(9) C(10) C(15) 172.24(5) ? . . . .
C(8) C(9) C(10) C(6) 43.57(7) ? . . . .
C(8) C(9) C(10) C(11) 169.62(6) ? . . . .
C(8) C(9) C(10) C(15) -71.95(7) ? . . . .
C(6) C(10) C(11) C(12) -172.56(6) ? . . . .
C(6) C(10) C(15) C(3) 15.29(11) ? . . . .
C(6) C(10) C(15) C(14) -176.83(7) ? . . . .
C(9) C(10) C(11) C(12) 69.85(8) ? . . . .
C(9) C(10) C(15) C(3) 126.47(8) ? . . . .
C(9) C(10) C(15) C(14) -65.65(9) ? . . . .
C(11) C(10) C(15) C(3) -110.82(9) ? . . . .
C(11) C(10) C(15) C(14) 57.06(9) ? . . . .
C(15) C(10) C(11) C(12) -51.57(8) ? . . . .
C(10) C(11) C(12) C(13) 55.98(10) ? . . . .
C(11) C(12) C(13) C(14) -56.52(10) ? . . . .
C(12) C(13) C(14) C(1) 166.68(7) ? . . . .
C(12) C(13) C(14) C(15) 53.43(8) ? . . . .
C(1) C(14) C(15) C(3) -9.61(10) ? . . . .
C(1) C(14) C(15) C(10) -178.85(7) ? . . . .
C(13) C(14) C(15) C(3) 110.72(8) ? . . . .
C(13) C(14) C(15) C(10) -58.52(9) ? . . . .
